data_7707350
loop_
_publ_author_name
'Wang, Kuiyuan'
'Prior, Timothy J.'
'Hughes, David L.'
'Arbaoui, Abdessamad'
'Redshaw, Carl'

_publ_section_title
;
 Coordination chemistry of [2 + 2] Schiff-base macrocycles derived from
 the dianilines
 [(2-NH<sub>2</sub>C<sub>6</sub>H<sub>4</sub>)<sub>2</sub>X] (X =
 CH<sub>2</sub>CH<sub>2</sub>, O): structural studies and ROP capability
 towards cyclic esters.
;
_journal_issue 23
_journal_name_full 'Dalton transactions (Cambridge, England : 2003)'
_journal_page_first 8057
_journal_page_last 8069
_journal_paper_doi 10.1039/d1dt00711d
_journal_volume 50
_journal_year 2021
_chemical_formula_moiety
;
C52 H50 Co N6 O4, Br4 Co, 5(C2 H3 N) 
;
_chemical_formula_sum 'C62 H65 Br4 Co2 N11 O4'
_chemical_formula_weight 1465.75
_space_group_crystal_system monoclinic
_space_group_IT_number 9
_space_group_name_Hall 'I -2ya'
_space_group_name_H-M_alt 'I 1 a 1'
_atom_sites_solution_hydrogens mixed
_audit_creation_method SHELXL-2018/1
_audit_update_record
;
2021-01-05 deposited with the CCDC.	2021-05-04 downloaded from the CCDC.
;
_cell_angle_alpha 90
_cell_angle_beta 91.9110(10)
_cell_angle_gamma 90
_cell_formula_units_Z 4
_cell_length_a 15.77810(10)
_cell_length_b 25.0018(2)
_cell_length_c 16.28380(10)
_cell_measurement_reflns_used 97628
_cell_measurement_temperature 100(2)
_cell_measurement_theta_max 30.803
_cell_measurement_theta_min 2.371
_cell_volume 6420.08(8)
_computing_cell_refinement 'CrysAlisPro 1.171.39.46b (Rigaku OD, 2018)'
_computing_data_collection 'CrysAlisPro 1.171.39.46b (Rigaku OD, 2018)'
_computing_data_reduction 'CrysAlisPro 1.171.39.46b (Rigaku OD, 2018)'
_computing_structure_refinement 'SHELXL-2018/1 (Sheldrick, 2018)'
_computing_structure_solution 'SHELXT 2018/2 (Sheldrick, 2018)'
_diffrn_ambient_temperature 100(2)
_diffrn_detector_area_resol_mean 28.5714
_diffrn_measured_fraction_theta_full 1.000
_diffrn_measured_fraction_theta_max 1.000
_diffrn_measurement_device_type
;
Rigaku FRE+ equipped with VHF Varimax confocal mirrors and an 
AFC10 goniometer and HG Saturn 724+ detector
;
_diffrn_measurement_method \w-scans
_diffrn_radiation_type MoK\a
_diffrn_radiation_wavelength 0.71073
_diffrn_reflns_av_R_equivalents 0.0471
_diffrn_reflns_av_unetI/netI 0.0276
_diffrn_reflns_Laue_measured_fraction_full 1.000
_diffrn_reflns_Laue_measured_fraction_max 1.000
_diffrn_reflns_limit_h_max 21
_diffrn_reflns_limit_h_min -20
_diffrn_reflns_limit_k_max 33
_diffrn_reflns_limit_k_min -33
_diffrn_reflns_limit_l_max 21
_diffrn_reflns_limit_l_min -21
_diffrn_reflns_number 147825
_diffrn_reflns_point_group_measured_fraction_full 1.000
_diffrn_reflns_point_group_measured_fraction_max 0.995
_diffrn_reflns_theta_full 25.242
_diffrn_reflns_theta_max 28.700
_diffrn_reflns_theta_min 1.493
_diffrn_source 'Rotating anode'
_exptl_absorpt_coefficient_mu 3.060
_exptl_absorpt_correction_T_max 1.00
_exptl_absorpt_correction_T_min 0.69824
_exptl_absorpt_correction_type multi-scan
_exptl_absorpt_process_details
;
CrysAlisPro 1.171.39.46b (Rigaku Oxford Diffraction, 2018)
Empirical absorption correction using spherical harmonics,
 implemented in SCALE3 ABSPACK scaling algorithm.
;
_exptl_crystal_colour brown
_exptl_crystal_density_diffrn 1.516
_exptl_crystal_description block
_exptl_crystal_F_000 2960
_exptl_crystal_size_max 0.250
_exptl_crystal_size_mid 0.180
_exptl_crystal_size_min 0.050
_refine_diff_density_max 0.516
_refine_diff_density_min -0.456
_refine_diff_density_rms 0.071
_refine_ls_abs_structure_details
;
 Flack x determined using 6856 quotients [(I+)-(I-)]/[(I+)+(I-)]
 (Parsons, Flack and Wagner, Acta Cryst. B69 (2013) 249-259).
;
_refine_ls_abs_structure_Flack -0.015(2)
_refine_ls_extinction_method none
_refine_ls_goodness_of_fit_ref 1.023
_refine_ls_hydrogen_treatment mixed
_refine_ls_matrix_type full
_refine_ls_number_parameters 762
_refine_ls_number_reflns 16480
_refine_ls_number_restraints 15
_refine_ls_restrained_S_all 1.024
_refine_ls_R_factor_all 0.0381
_refine_ls_R_factor_gt 0.0315
_refine_ls_shift/su_max 0.001
_refine_ls_shift/su_mean 0.000
_refine_ls_structure_factor_coef Fsqd
_refine_ls_weighting_details 'w=1/[\s^2^(Fo^2^)+(0.0240P)^2^+15.3876P] where P=(Fo^2^+2Fc^2^)/3'
_refine_ls_weighting_scheme calc
_refine_ls_wR_factor_gt 0.0618
_refine_ls_wR_factor_ref 0.0637
_reflns_Friedel_coverage 0.989
_reflns_Friedel_fraction_full 0.999
_reflns_Friedel_fraction_max 0.990
_reflns_number_gt 15132
_reflns_number_total 16480
_reflns_threshold_expression 'I > 2\s(I)'
_cod_data_source_file d1dt00711d2.cif
_cod_data_source_block FeROP8
_cod_depositor_comments 'Adding full bibliography for 7707347--7707359.cif.'
_cod_original_sg_symbol_H-M 'I a'
_cod_database_code 7707350
_shelx_shelxl_version_number 2018/1
_shelx_space_group_comment
;
The symmetry employed for this shelxl refinement is uniquely defined
by the following loop, which should always be used as a source of
symmetry information in preference to the above space-group names.
They are only intended as comments.
;
_shelx_estimated_absorpt_t_min 0.515
_shelx_estimated_absorpt_t_max 0.862

loop_
_space_group_symop_operation_xyz
'x, y, z'
'x+1/2, -y, z'
'x+1/2, y+1/2, z+1/2'
'x+1, -y+1/2, z+1/2'

loop_
_atom_site_label
_atom_site_type_symbol
_atom_site_fract_x
_atom_site_fract_y
_atom_site_fract_z
_atom_site_U_iso_or_equiv
_atom_site_adp_type
_atom_site_occupancy
_atom_site_site_symmetry_order
_atom_site_calc_flag
_atom_site_refinement_flags_posn
_atom_site_refinement_flags_adp
_atom_site_refinement_flags_occupancy
_atom_site_disorder_assembly
_atom_site_disorder_group
C1 C 0.4013(2) 0.77670(16) 0.3791(2) 0.0164(7) Uani 1 1 d . . . . .
C2 C 0.3262(2) 0.74594(16) 0.3849(2) 0.0162(7) Uani 1 1 d . . . . .
C3 C 0.2496(2) 0.76897(16) 0.4077(2) 0.0165(7) Uani 1 1 d . . . . .
H3 H 0.200818 0.746900 0.411334 0.020 Uiso 1 1 calc R U . . .
C4 C 0.2428(2) 0.82320(16) 0.4250(2) 0.0157(7) Uani 1 1 d . . . . .
C5 C 0.3166(2) 0.85338(16) 0.4199(2) 0.0164(8) Uani 1 1 d . . . . .
H5 H 0.313404 0.890617 0.431043 0.020 Uiso 1 1 calc R U . . .
C6 C 0.3953(2) 0.83218(15) 0.3994(2) 0.0150(7) Uani 1 1 d . . . . .
C7 C 0.1575(3) 0.84873(17) 0.4450(3) 0.0218(8) Uani 1 1 d . . . . .
C8 C 0.0954(3) 0.8069(2) 0.4765(3) 0.0332(11) Uani 1 1 d . . . . .
H8A H 0.120136 0.789544 0.525689 0.050 Uiso 1 1 calc R U . . .
H8B H 0.042123 0.824392 0.490178 0.050 Uiso 1 1 calc R U . . .
H8C H 0.084222 0.779914 0.433808 0.050 Uiso 1 1 calc R U . . .
C9 C 0.1206(4) 0.8757(3) 0.3695(4) 0.064(2) Uani 1 1 d . . . . .
H9A H 0.066120 0.892052 0.382199 0.096 Uiso 1 1 calc R U . . .
H9B H 0.159674 0.903493 0.351432 0.096 Uiso 1 1 calc R U . . .
H9C H 0.111967 0.849251 0.325640 0.096 Uiso 1 1 calc R U . . .
C10 C 0.1697(3) 0.8898(2) 0.5156(3) 0.0334(11) Uani 1 1 d . . . . .
H10A H 0.193819 0.871787 0.564475 0.050 Uiso 1 1 calc R U . . .
H10B H 0.208343 0.918146 0.498655 0.050 Uiso 1 1 calc R U . . .
H10C H 0.114788 0.905474 0.528368 0.050 Uiso 1 1 calc R U . . .
C11 C 0.4670(2) 0.86842(16) 0.3984(2) 0.0165(7) Uani 1 1 d . . . . .
H11 H 0.455202 0.905612 0.401366 0.020 Uiso 1 1 calc R U . . .
C12 C 0.6067(2) 0.89680(15) 0.3992(3) 0.0177(8) Uani 1 1 d . . . . .
C13 C 0.6554(3) 0.90941(17) 0.3324(3) 0.0234(9) Uani 1 1 d . . . . .
H13 H 0.644323 0.892487 0.280903 0.028 Uiso 1 1 calc R U . . .
C14 C 0.7203(3) 0.94679(18) 0.3408(3) 0.0282(10) Uani 1 1 d . . . . .
H14 H 0.753024 0.955609 0.294824 0.034 Uiso 1 1 calc R U . . .
C15 C 0.7376(3) 0.97130(18) 0.4159(3) 0.0288(10) Uani 1 1 d . . . . .
H15 H 0.782317 0.996617 0.421410 0.035 Uiso 1 1 calc R U . . .
C16 C 0.6896(3) 0.95880(17) 0.4828(3) 0.0245(9) Uani 1 1 d . . . . .
H16 H 0.701073 0.975487 0.534363 0.029 Uiso 1 1 calc R U . . .
C17 C 0.6249(2) 0.92197(16) 0.4741(2) 0.0180(8) Uani 1 1 d . . . . .
C18 C 0.5107(2) 0.93091(16) 0.5672(2) 0.0177(8) Uani 1 1 d . . . . .
C19 C 0.5022(3) 0.98593(16) 0.5644(3) 0.0212(8) Uani 1 1 d . . . . .
H19 H 0.545858 1.007631 0.543232 0.025 Uiso 1 1 calc R U . . .
C20 C 0.4286(3) 1.00883(17) 0.5931(3) 0.0253(9) Uani 1 1 d . . . . .
H20 H 0.421956 1.046579 0.591360 0.030 Uiso 1 1 calc R U . . .
C21 C 0.3654(3) 0.97781(17) 0.6239(2) 0.0222(9) Uani 1 1 d . . . . .
H21 H 0.315923 0.994331 0.643814 0.027 Uiso 1 1 calc R U . . .
C22 C 0.3730(3) 0.92219(16) 0.6262(2) 0.0188(8) Uani 1 1 d . . . . .
H22 H 0.328893 0.900637 0.646655 0.023 Uiso 1 1 calc R U . . .
C23 C 0.4464(2) 0.89909(16) 0.5979(2) 0.0163(8) Uani 1 1 d . . . . .
C24 C 0.4118(3) 0.80500(16) 0.6194(2) 0.0173(8) Uani 1 1 d . . . . .
H24 H 0.364663 0.813625 0.651793 0.021 Uiso 1 1 calc R U . . .
C25 C 0.4954(2) 0.73618(15) 0.5477(2) 0.0143(7) Uani 1 1 d . . . . .
C26 C 0.5023(2) 0.68083(15) 0.5277(2) 0.0149(7) Uani 1 1 d . . . . .
C27 C 0.4469(2) 0.64384(16) 0.5598(2) 0.0171(8) Uani 1 1 d . . . . .
H27 H 0.455071 0.607095 0.547443 0.021 Uiso 1 1 calc R U . . .
C28 C 0.3796(2) 0.65780(16) 0.6095(2) 0.0163(8) Uani 1 1 d . . . . .
C29 C 0.3723(3) 0.71128(16) 0.6296(2) 0.0177(8) Uani 1 1 d . . . . .
H29 H 0.328205 0.721997 0.664357 0.021 Uiso 1 1 calc R U . . .
C30 C 0.4279(2) 0.75039(16) 0.6005(2) 0.0160(7) Uani 1 1 d . . . . .
C31 C 0.3183(3) 0.61523(16) 0.6395(2) 0.0192(8) Uani 1 1 d D . . . .
C32A C 0.3706(4) 0.5760(2) 0.6951(4) 0.0263(13) Uiso 0.755(7) 1 d D . P A 1
H32A H 0.395826 0.595545 0.742018 0.039 Uiso 0.755(7) 1 calc R U P A 1
H32B H 0.333221 0.547853 0.715078 0.039 Uiso 0.755(7) 1 calc R U P A 1
H32C H 0.415632 0.559812 0.663408 0.039 Uiso 0.755(7) 1 calc R U P A 1
C33A C 0.2494(4) 0.6400(2) 0.6914(4) 0.0242(13) Uiso 0.755(7) 1 d D . P A 1
H33A H 0.275904 0.659098 0.738115 0.036 Uiso 0.755(7) 1 calc R U P A 1
H33B H 0.215640 0.665146 0.657641 0.036 Uiso 0.755(7) 1 calc R U P A 1
H33C H 0.212542 0.611713 0.711568 0.036 Uiso 0.755(7) 1 calc R U P A 1
C34A C 0.2795(4) 0.5859(2) 0.5677(4) 0.0265(14) Uiso 0.755(7) 1 d D . P A 1
H34A H 0.240285 0.558664 0.587326 0.040 Uiso 0.755(7) 1 calc R U P A 1
H34B H 0.248425 0.611148 0.531887 0.040 Uiso 0.755(7) 1 calc R U P A 1
H34C H 0.324197 0.568601 0.536912 0.040 Uiso 0.755(7) 1 calc R U P A 1
C32B C 0.2253(10) 0.6298(8) 0.6041(11) 0.026(4) Uiso 0.245(7) 1 d D . P A 2
H32D H 0.225898 0.632138 0.544009 0.039 Uiso 0.245(7) 1 calc R U P A 2
H32E H 0.185350 0.601841 0.619853 0.039 Uiso 0.245(7) 1 calc R U P A 2
H32F H 0.207554 0.664175 0.626624 0.039 Uiso 0.245(7) 1 calc R U P A 2
C33B C 0.3148(12) 0.6120(7) 0.7295(9) 0.028(4) Uiso 0.245(7) 1 d D . P A 2
H33D H 0.274573 0.584092 0.744445 0.042 Uiso 0.245(7) 1 calc R U P A 2
H33E H 0.371220 0.603326 0.752723 0.042 Uiso 0.245(7) 1 calc R U P A 2
H33F H 0.296294 0.646494 0.751188 0.042 Uiso 0.245(7) 1 calc R U P A 2
C34B C 0.3304(12) 0.5573(6) 0.6039(10) 0.025(4) Uiso 0.245(7) 1 d D . P A 2
H34D H 0.332847 0.559069 0.543920 0.037 Uiso 0.245(7) 1 calc R U P A 2
H34E H 0.383377 0.541936 0.626620 0.037 Uiso 0.245(7) 1 calc R U P A 2
H34F H 0.282642 0.534691 0.619069 0.037 Uiso 0.245(7) 1 calc R U P A 2
C35 C 0.5650(2) 0.66052(16) 0.4718(2) 0.0152(7) Uani 1 1 d . . . . .
H35 H 0.574635 0.623012 0.472072 0.018 Uiso 1 1 calc R U . . .
C36 C 0.6617(2) 0.65891(14) 0.3691(2) 0.0139(7) Uani 1 1 d . . . . .
C37 C 0.7492(2) 0.65847(16) 0.3824(2) 0.0172(8) Uani 1 1 d . . . . .
H37 H 0.774064 0.676232 0.428851 0.021 Uiso 1 1 calc R U . . .
C38 C 0.8003(3) 0.63205(16) 0.3277(3) 0.0190(8) Uani 1 1 d . . . . .
H38 H 0.859960 0.631329 0.337332 0.023 Uiso 1 1 calc R U . . .
C39 C 0.7647(3) 0.60671(16) 0.2593(3) 0.0206(8) Uani 1 1 d . . . . .
H39 H 0.800171 0.588978 0.221912 0.025 Uiso 1 1 calc R U . . .
C40 C 0.6777(3) 0.60711(17) 0.2450(3) 0.0199(8) Uani 1 1 d . . . . .
H40 H 0.653269 0.590060 0.197771 0.024 Uiso 1 1 calc R U . . .
C41 C 0.6265(2) 0.63270(15) 0.3006(2) 0.0161(8) Uani 1 1 d . . . . .
C42 C 0.4867(2) 0.59528(16) 0.3061(2) 0.0169(8) Uani 1 1 d . . . . .
C43 C 0.5071(3) 0.54195(16) 0.2966(2) 0.0193(8) Uani 1 1 d . . . . .
H43 H 0.561123 0.531833 0.277721 0.023 Uiso 1 1 calc R U . . .
C44 C 0.4475(3) 0.50348(17) 0.3150(3) 0.0225(9) Uani 1 1 d . . . . .
H44 H 0.461432 0.466716 0.309477 0.027 Uiso 1 1 calc R U . . .
C45 C 0.3682(3) 0.51764(17) 0.3413(3) 0.0228(9) Uani 1 1 d . . . . .
H45 H 0.327845 0.490698 0.352870 0.027 Uiso 1 1 calc R U . . .
C46 C 0.3475(3) 0.57125(17) 0.3509(2) 0.0188(8) Uani 1 1 d . . . . .
H46 H 0.293015 0.581245 0.368870 0.023 Uiso 1 1 calc R U . . .
C47 C 0.4073(2) 0.60993(16) 0.3340(2) 0.0157(7) Uani 1 1 d . . . . .
C48 C 0.3262(2) 0.68968(16) 0.3688(2) 0.0162(8) Uani 1 1 d . . . . .
H48 H 0.275611 0.669707 0.375299 0.019 Uiso 1 1 calc R U . . .
C51 C 0.6725(3) 0.76380(18) 0.2234(3) 0.0233(9) Uani 1 1 d . . . . .
C52 C 0.7153(3) 0.7571(3) 0.1460(3) 0.0426(14) Uani 1 1 d . . . . .
H52A H 0.737035 0.791766 0.128028 0.064 Uiso 1 1 calc R U . . .
H52B H 0.675060 0.743123 0.104150 0.064 Uiso 1 1 calc R U . . .
H52C H 0.762516 0.731977 0.153802 0.064 Uiso 1 1 calc R U . . .
C61 C 0.7698(3) 0.82128(17) 0.4629(2) 0.0198(8) Uani 1 1 d . . . . .
C62 C 0.8460(3) 0.8510(2) 0.4857(3) 0.0338(11) Uani 1 1 d . . . . .
H62A H 0.864182 0.871902 0.438519 0.051 Uiso 1 1 calc R U . . .
H62B H 0.891052 0.826079 0.502882 0.051 Uiso 1 1 calc R U . . .
H62C H 0.834083 0.875259 0.531261 0.051 Uiso 1 1 calc R U . . .
C71 C 0.9509(3) 0.71210(18) 0.5637(3) 0.0271(10) Uani 1 1 d . . . . .
C72 C 1.0319(3) 0.6992(2) 0.6045(3) 0.0315(10) Uani 1 1 d . . . . .
H72A H 1.023535 0.671336 0.645738 0.047 Uiso 1 1 calc R U . . .
H72B H 1.055226 0.731314 0.631390 0.047 Uiso 1 1 calc R U . . .
H72C H 1.071464 0.686338 0.563779 0.047 Uiso 1 1 calc R U . . .
C81 C 0.9033(4) 0.8130(2) 0.2820(3) 0.0410(13) Uani 1 1 d . . . . .
C82 C 0.9091(5) 0.7598(2) 0.3166(4) 0.0521(16) Uani 1 1 d . . . . .
H82A H 0.915938 0.733660 0.272487 0.078 Uiso 1 1 calc R U . . .
H82B H 0.857218 0.751775 0.345765 0.078 Uiso 1 1 calc R U . . .
H82C H 0.958042 0.757857 0.355185 0.078 Uiso 1 1 calc R U . . .
C91 C 0.4838(4) 1.0150(2) 0.3012(4) 0.0427(13) Uani 1 1 d . . . . .
C92 C 0.5389(4) 1.0291(3) 0.2346(4) 0.0488(14) Uani 1 1 d . . . . .
H92A H 0.597527 1.019421 0.249852 0.073 Uiso 1 1 calc R U . . .
H92B H 0.535435 1.067688 0.224376 0.073 Uiso 1 1 calc R U . . .
H92C H 0.520880 1.009713 0.184710 0.073 Uiso 1 1 calc R U . . .
C101 C 0.7763(6) 0.5906(3) 0.5849(5) 0.064(2) Uani 1 1 d . . . . .
C102 C 0.8620(5) 0.5777(3) 0.5623(5) 0.068(2) Uani 1 1 d . . . . .
H10D H 0.865775 0.539439 0.549899 0.102 Uiso 1 1 calc R U . . .
H10E H 0.901555 0.586507 0.607935 0.102 Uiso 1 1 calc R U . . .
H10F H 0.876566 0.598455 0.513660 0.102 Uiso 1 1 calc R U . . .
C111 C 0.5820(4) 0.5067(2) 0.4919(3) 0.0359(12) Uani 1 1 d . . . . .
C112 C 0.6553(3) 0.5029(2) 0.4407(3) 0.0381(12) Uani 1 1 d . . . . .
H11A H 0.666283 0.537821 0.415906 0.057 Uiso 1 1 calc R U . . .
H11B H 0.644277 0.476444 0.397200 0.057 Uiso 1 1 calc R U . . .
H11C H 0.704881 0.491823 0.474368 0.057 Uiso 1 1 calc R U . . .
Br1 Br 0.19812(3) 0.70473(2) 0.20743(2) 0.02255(9) Uani 1 1 d . . . . .
Br2 Br 0.16113(3) 0.54881(2) 0.21658(3) 0.02257(9) Uani 1 1 d . . . . .
Br3 Br -0.03088(2) 0.64961(2) 0.17565(2) 0.02258(9) Uani 1 1 d . . . . .
Br4 Br 0.08803(3) 0.64151(2) 0.39529(3) 0.02933(10) Uani 1 1 d . . . . .
Co1 Co 0.58799(3) 0.77283(2) 0.40238(3) 0.01298(10) Uani 1 1 d . . . . .
Co2 Co 0.10225(3) 0.63483(2) 0.24812(3) 0.01738(11) Uani 1 1 d . . . . .
N1 N 0.5453(2) 0.85463(13) 0.3938(2) 0.0161(6) Uani 1 1 d . . . . .
N2 N 0.4598(2) 0.84336(13) 0.5937(2) 0.0155(7) Uani 1 1 d D . . . .
N3 N 0.6084(2) 0.68853(13) 0.42245(19) 0.0146(6) Uani 1 1 d . . . . .
N4 N 0.3943(2) 0.66539(14) 0.3453(2) 0.0158(6) Uani 1 1 d D . . . .
N5 N 0.6400(2) 0.76866(14) 0.2841(2) 0.0187(7) Uani 1 1 d . . . . .
N6 N 0.7093(2) 0.79861(14) 0.4447(2) 0.0179(7) Uani 1 1 d . . . . .
N7 N 0.8880(3) 0.72160(17) 0.5321(3) 0.0362(10) Uani 1 1 d . . . . .
N8 N 0.8994(5) 0.8548(2) 0.2541(4) 0.0675(17) Uani 1 1 d . . . . .
N9 N 0.4413(4) 1.0035(2) 0.3533(4) 0.0565(14) Uani 1 1 d . . . . .
N10 N 0.7094(5) 0.6008(3) 0.6006(5) 0.085(2) Uani 1 1 d . . . . .
N11 N 0.5239(4) 0.5108(2) 0.5318(3) 0.0481(12) Uani 1 1 d . . . . .
O1 O 0.47147(16) 0.75460(11) 0.35608(16) 0.0159(5) Uani 1 1 d . . . . .
O2 O 0.58286(17) 0.90378(11) 0.54355(17) 0.0181(6) Uani 1 1 d . . . . .
O3 O 0.54650(17) 0.77246(11) 0.52072(17) 0.0156(5) Uani 1 1 d . . . . .
O4 O 0.53909(17) 0.63763(10) 0.28526(18) 0.0172(5) Uani 1 1 d . . . . .
H2 H 0.505(3) 0.833(2) 0.570(3) 0.028(13) Uiso 1 1 d D . . . .
H4 H 0.437(3) 0.687(2) 0.342(3) 0.032(14) Uiso 1 1 d D . . . .

loop_
_atom_site_aniso_label
_atom_site_aniso_U_11
_atom_site_aniso_U_22
_atom_site_aniso_U_33
_atom_site_aniso_U_23
_atom_site_aniso_U_13
_atom_site_aniso_U_12
C1 0.0138(18) 0.0199(19) 0.0151(17) -0.0022(15) -0.0033(14) 0.0013(15)
C2 0.0150(18) 0.0187(19) 0.0149(17) -0.0039(15) -0.0003(14) 0.0013(14)
C3 0.0132(18) 0.021(2) 0.0154(18) -0.0024(15) -0.0023(14) -0.0009(15)
C4 0.0140(18) 0.021(2) 0.0123(17) -0.0029(14) -0.0022(14) 0.0032(14)
C5 0.0189(19) 0.0160(18) 0.0142(17) -0.0052(15) -0.0017(14) 0.0021(15)
C6 0.0142(18) 0.0166(18) 0.0140(17) -0.0018(14) -0.0005(14) 0.0017(14)
C7 0.016(2) 0.024(2) 0.025(2) -0.0004(17) 0.0012(16) 0.0058(16)
C8 0.020(2) 0.033(3) 0.046(3) -0.011(2) 0.008(2) 0.0036(19)
C9 0.034(3) 0.123(6) 0.034(3) 0.028(3) 0.006(2) 0.043(4)
C10 0.031(3) 0.029(2) 0.041(3) -0.007(2) 0.010(2) 0.005(2)
C11 0.0188(19) 0.0151(18) 0.0155(17) -0.0023(14) -0.0013(14) -0.0010(14)
C12 0.0147(19) 0.0145(18) 0.0239(19) 0.0021(16) 0.0000(16) 0.0011(14)
C13 0.027(2) 0.019(2) 0.025(2) -0.0004(17) 0.0047(17) -0.0018(17)
C14 0.027(2) 0.023(2) 0.035(2) 0.0025(19) 0.0107(19) -0.0048(18)
C15 0.020(2) 0.021(2) 0.046(3) -0.002(2) 0.0057(19) -0.0069(17)
C16 0.021(2) 0.020(2) 0.032(2) -0.0044(18) -0.0012(17) -0.0035(16)
C17 0.0159(19) 0.0156(19) 0.023(2) 0.0004(15) 0.0014(15) 0.0006(14)
C18 0.0181(19) 0.0192(19) 0.0156(18) -0.0039(15) -0.0021(14) 0.0015(15)
C19 0.025(2) 0.016(2) 0.023(2) -0.0025(16) -0.0010(16) -0.0035(16)
C20 0.034(2) 0.014(2) 0.028(2) -0.0019(17) -0.0015(18) 0.0039(18)
C21 0.025(2) 0.022(2) 0.020(2) -0.0049(16) -0.0008(16) 0.0069(17)
C22 0.020(2) 0.021(2) 0.0158(18) -0.0048(15) -0.0022(15) 0.0009(16)
C23 0.0194(19) 0.0154(19) 0.0137(17) -0.0030(14) -0.0040(14) 0.0009(14)
C24 0.0176(19) 0.019(2) 0.0152(18) -0.0027(15) 0.0009(14) 0.0023(15)
C25 0.0122(17) 0.0174(19) 0.0132(17) -0.0017(14) -0.0008(14) -0.0003(14)
C26 0.0143(18) 0.0163(19) 0.0142(17) -0.0017(14) 0.0008(14) 0.0017(14)
C27 0.0184(19) 0.0162(19) 0.0167(18) -0.0003(15) -0.0007(15) 0.0027(15)
C28 0.0138(18) 0.0179(19) 0.0172(18) 0.0025(15) 0.0004(14) 0.0005(14)
C29 0.0170(19) 0.021(2) 0.0155(18) -0.0011(15) 0.0037(14) 0.0029(15)
C30 0.0162(19) 0.0169(19) 0.0148(17) -0.0005(15) 0.0006(14) 0.0018(15)
C31 0.022(2) 0.0165(19) 0.0191(19) 0.0009(15) 0.0055(16) -0.0006(16)
C35 0.0136(18) 0.0158(19) 0.0161(18) -0.0030(15) -0.0016(14) 0.0026(14)
C36 0.0156(18) 0.0107(17) 0.0154(17) -0.0010(14) 0.0027(14) 0.0016(13)
C37 0.0148(19) 0.0165(19) 0.0202(19) -0.0009(15) -0.0001(15) 0.0004(14)
C38 0.0130(18) 0.020(2) 0.024(2) 0.0004(16) 0.0026(15) 0.0026(15)
C39 0.020(2) 0.018(2) 0.024(2) -0.0042(16) 0.0080(16) 0.0034(15)
C40 0.022(2) 0.019(2) 0.0188(19) -0.0050(16) 0.0029(16) -0.0017(16)
C41 0.0124(18) 0.0140(18) 0.0219(19) -0.0007(15) 0.0012(14) -0.0001(14)
C42 0.0164(18) 0.0186(19) 0.0155(18) -0.0048(15) -0.0023(14) 0.0001(15)
C43 0.0162(19) 0.021(2) 0.021(2) -0.0049(16) 0.0004(15) 0.0036(15)
C44 0.026(2) 0.017(2) 0.024(2) -0.0057(16) -0.0001(17) 0.0024(16)
C45 0.022(2) 0.020(2) 0.026(2) -0.0049(17) 0.0024(17) -0.0044(16)
C46 0.0167(19) 0.020(2) 0.0201(19) -0.0051(16) -0.0008(15) 0.0000(15)
C47 0.0168(18) 0.0154(18) 0.0146(18) -0.0049(14) -0.0019(14) 0.0018(14)
C48 0.0137(18) 0.020(2) 0.0147(18) -0.0055(15) -0.0029(14) -0.0011(15)
C51 0.018(2) 0.030(2) 0.023(2) -0.0027(18) -0.0019(16) -0.0037(16)
C52 0.036(3) 0.071(4) 0.022(2) -0.012(2) 0.010(2) -0.010(3)
C61 0.018(2) 0.023(2) 0.0189(19) -0.0019(16) -0.0047(15) 0.0029(16)
C62 0.019(2) 0.037(3) 0.044(3) -0.003(2) -0.012(2) -0.0039(19)
C71 0.030(2) 0.024(2) 0.027(2) -0.0046(18) 0.0033(19) -0.0032(19)
C72 0.031(2) 0.035(3) 0.028(2) 0.001(2) -0.0033(19) -0.002(2)
C81 0.047(3) 0.043(3) 0.033(3) -0.009(2) 0.003(2) -0.004(3)
C82 0.068(4) 0.039(3) 0.050(4) -0.010(3) 0.005(3) -0.009(3)
C91 0.045(3) 0.041(3) 0.042(3) 0.008(2) -0.004(3) 0.002(3)
C92 0.048(3) 0.055(4) 0.043(3) 0.000(3) 0.000(3) -0.011(3)
C101 0.080(5) 0.043(4) 0.068(5) -0.006(3) -0.041(4) 0.001(4)
C102 0.077(5) 0.036(3) 0.089(6) -0.008(3) -0.029(4) 0.010(3)
C111 0.055(3) 0.024(2) 0.028(2) -0.004(2) -0.006(2) 0.008(2)
C112 0.043(3) 0.036(3) 0.035(3) -0.008(2) -0.007(2) 0.014(2)
Br1 0.0206(2) 0.0260(2) 0.02076(19) 0.00587(17) -0.00303(15) -0.01057(17)
Br2 0.01980(19) 0.0211(2) 0.0270(2) 0.00648(17) 0.00331(16) -0.00212(16)
Br3 0.01607(18) 0.0288(2) 0.0227(2) 0.00070(17) -0.00192(15) -0.00319(16)
Br4 0.0415(3) 0.0311(2) 0.01545(19) -0.00038(18) 0.00226(17) -0.0086(2)
Co1 0.0107(2) 0.0140(2) 0.0142(2) -0.0023(2) 0.00017(18) 0.00007(19)
Co2 0.0164(3) 0.0200(3) 0.0157(2) 0.0027(2) -0.0005(2) -0.0051(2)
N1 0.0153(16) 0.0167(16) 0.0160(15) -0.0008(13) -0.0019(12) -0.0013(12)
N2 0.0166(16) 0.0156(16) 0.0143(16) -0.0026(12) 0.0001(13) 0.0030(13)
N3 0.0119(15) 0.0160(15) 0.0159(15) -0.0025(12) -0.0007(12) 0.0015(12)
N4 0.0120(15) 0.0169(17) 0.0184(16) -0.0045(13) -0.0017(12) -0.0003(13)
N5 0.0180(17) 0.0195(17) 0.0187(17) -0.0011(13) 0.0006(13) -0.0003(13)
N6 0.0160(16) 0.0202(17) 0.0174(16) -0.0016(13) -0.0002(12) 0.0018(13)
N7 0.034(2) 0.036(2) 0.038(2) -0.0033(19) -0.0052(19) 0.0017(18)
N8 0.103(5) 0.053(4) 0.047(3) 0.003(3) 0.010(3) 0.007(3)
N9 0.060(4) 0.052(3) 0.058(3) 0.010(3) 0.011(3) 0.009(3)
N10 0.074(5) 0.097(6) 0.084(5) -0.007(4) -0.027(4) 0.001(4)
N11 0.067(4) 0.039(3) 0.039(3) -0.003(2) 0.009(3) 0.003(2)
O1 0.0108(12) 0.0178(14) 0.0190(13) -0.0057(11) 0.0002(10) 0.0009(10)
O2 0.0171(14) 0.0167(14) 0.0206(14) -0.0040(11) 0.0021(11) 0.0005(11)
O3 0.0140(13) 0.0146(13) 0.0186(14) -0.0022(11) 0.0046(10) -0.0013(10)
O4 0.0122(13) 0.0171(14) 0.0223(13) -0.0031(12) 0.0001(10) 0.0002(10)

loop_
_atom_type_symbol
_atom_type_description
_atom_type_scat_dispersion_real
_atom_type_scat_dispersion_imag
_atom_type_scat_source
C C 0.0033 0.0016 'International Tables Vol C Tables 4.2.6.8 and 6.1.1.4'
H H 0.0000 0.0000 'International Tables Vol C Tables 4.2.6.8 and 6.1.1.4'
Br Br -0.2901 2.4595 'International Tables Vol C Tables 4.2.6.8 and 6.1.1.4'
Co Co 0.3494 0.9721 'International Tables Vol C Tables 4.2.6.8 and 6.1.1.4'
N N 0.0061 0.0033 'International Tables Vol C Tables 4.2.6.8 and 6.1.1.4'
O O 0.0106 0.0060 'International Tables Vol C Tables 4.2.6.8 and 6.1.1.4'

loop_
_geom_angle_atom_site_label_1
_geom_angle_atom_site_label_2
_geom_angle_atom_site_label_3
_geom_angle
_geom_angle_site_symmetry_1
_geom_angle_site_symmetry_3
_geom_angle_publ_flag
O1 C1 C2 120.6(4) . . ?
O1 C1 C6 122.7(3) . . ?
C2 C1 C6 116.7(3) . . ?
C3 C2 C1 121.7(4) . . ?
C3 C2 C48 117.2(4) . . ?
C1 C2 C48 121.1(4) . . ?
C4 C3 C2 121.8(4) . . ?
C3 C4 C5 116.5(4) . . ?
C3 C4 C7 121.5(4) . . ?
C5 C4 C7 121.9(4) . . ?
C4 C5 C6 124.0(4) . . ?
C5 C6 C1 119.2(3) . . ?
C5 C6 C11 117.7(4) . . ?
C1 C6 C11 123.1(3) . . ?
C9 C7 C4 109.4(4) . . ?
C9 C7 C8 110.2(4) . . ?
C4 C7 C8 111.2(4) . . ?
C9 C7 C10 110.2(5) . . ?
C4 C7 C10 110.2(3) . . ?
C8 C7 C10 105.6(4) . . ?
N1 C11 C6 125.8(4) . . ?
C13 C12 C17 118.7(4) . . ?
C13 C12 N1 120.7(4) . . ?
C17 C12 N1 120.3(4) . . ?
C12 C13 C14 120.0(4) . . ?
C15 C14 C13 120.5(4) . . ?
C16 C15 C14 119.8(4) . . ?
C17 C16 C15 119.5(4) . . ?
C16 C17 C12 121.4(4) . . ?
C16 C17 O2 120.0(4) . . ?
C12 C17 O2 118.0(3) . . ?
C19 C18 O2 123.7(4) . . ?
C19 C18 C23 120.6(4) . . ?
O2 C18 C23 115.7(3) . . ?
C18 C19 C20 118.6(4) . . ?
C21 C20 C19 121.1(4) . . ?
C20 C21 C22 120.7(4) . . ?
C23 C22 C21 118.6(4) . . ?
C22 C23 C18 120.4(4) . . ?
C22 C23 N2 123.7(4) . . ?
C18 C23 N2 115.7(3) . . ?
N2 C24 C30 121.8(4) . . ?
O3 C25 C26 123.1(3) . . ?
O3 C25 C30 120.7(3) . . ?
C26 C25 C30 116.2(3) . . ?
C27 C26 C25 120.4(3) . . ?
C27 C26 C35 116.9(3) . . ?
C25 C26 C35 122.6(3) . . ?
C26 C27 C28 123.5(4) . . ?
C29 C28 C27 116.6(4) . . ?
C29 C28 C31 122.6(3) . . ?
C27 C28 C31 120.7(3) . . ?
C28 C29 C30 122.3(4) . . ?
C29 C30 C24 118.4(4) . . ?
C29 C30 C25 120.9(4) . . ?
C24 C30 C25 120.6(4) . . ?
C33B C31 C28 113.7(8) . . ?
C34A C31 C28 109.8(4) . . ?
C34A C31 C33A 110.5(4) . . ?
C28 C31 C33A 111.3(4) . . ?
C34A C31 C32A 110.0(4) . . ?
C28 C31 C32A 107.3(4) . . ?
C33A C31 C32A 107.9(4) . . ?
C33B C31 C34B 109.0(9) . . ?
C28 C31 C34B 115.9(7) . . ?
C33B C31 C32B 107.9(10) . . ?
C28 C31 C32B 108.0(7) . . ?
C34B C31 C32B 101.4(10) . . ?
N3 C35 C26 126.1(4) . . ?
C37 C36 C41 119.2(3) . . ?
C37 C36 N3 120.5(3) . . ?
C41 C36 N3 120.2(3) . . ?
C38 C37 C36 119.9(4) . . ?
C39 C38 C37 120.4(4) . . ?
C38 C39 C40 120.3(4) . . ?
C39 C40 C41 119.3(4) . . ?
C40 C41 C36 121.0(4) . . ?
C40 C41 O4 121.0(4) . . ?
C36 C41 O4 117.7(3) . . ?
C43 C42 O4 124.4(3) . . ?
C43 C42 C47 120.3(4) . . ?
O4 C42 C47 115.2(3) . . ?
C42 C43 C44 118.9(4) . . ?
C45 C44 C43 121.2(4) . . ?
C44 C45 C46 120.0(4) . . ?
C47 C46 C45 119.1(4) . . ?
C46 C47 C42 120.4(4) . . ?
C46 C47 N4 123.8(4) . . ?
C42 C47 N4 115.8(4) . . ?
N4 C48 C2 121.1(4) . . ?
N5 C51 C52 179.1(5) . . ?
N6 C61 C62 179.0(5) . . ?
N7 C71 C72 179.4(5) . . ?
N8 C81 C82 179.2(8) . . ?
N9 C91 C92 179.2(7) . . ?
N10 C101 C102 178.5(9) . . ?
N11 C111 C112 178.5(6) . . ?
O1 Co1 O3 91.98(11) . . ?
O1 Co1 N6 174.71(13) . . ?
O3 Co1 N6 90.51(12) . . ?
O1 Co1 N5 91.44(12) . . ?
O3 Co1 N5 174.77(13) . . ?
N6 Co1 N5 86.41(13) . . ?
O1 Co1 N3 88.04(11) . . ?
O3 Co1 N3 84.50(11) . . ?
N6 Co1 N3 96.85(12) . . ?
N5 Co1 N3 91.66(13) . . ?
O1 Co1 N1 84.93(12) . . ?
O3 Co1 N1 87.50(11) . . ?
N6 Co1 N1 90.52(13) . . ?
N5 Co1 N1 96.75(13) . . ?
N3 Co1 N1 169.15(12) . . ?
Br3 Co2 Br2 111.73(3) . . ?
Br3 Co2 Br1 107.38(2) . . ?
Br2 Co2 Br1 109.76(3) . . ?
Br3 Co2 Br4 111.55(3) . . ?
Br2 Co2 Br4 108.81(3) . . ?
Br1 Co2 Br4 107.51(2) . . ?
C11 N1 C12 116.6(3) . . ?
C11 N1 Co1 123.3(3) . . ?
C12 N1 Co1 119.0(2) . . ?
C24 N2 C23 128.5(4) . . ?
C35 N3 C36 115.7(3) . . ?
C35 N3 Co1 123.3(3) . . ?
C36 N3 Co1 120.1(2) . . ?
C48 N4 C47 128.3(4) . . ?
C51 N5 Co1 174.7(4) . . ?
C61 N6 Co1 167.7(3) . . ?
C1 O1 Co1 124.7(2) . . ?
C18 O2 C17 118.5(3) . . ?
C25 O3 Co1 122.7(2) . . ?
C42 O4 C41 118.6(3) . . ?

loop_
_geom_bond_atom_site_label_1
_geom_bond_atom_site_label_2
_geom_bond_distance
_geom_bond_site_symmetry_2
_geom_bond_publ_flag
C1 O1 1.304(5) . ?
C1 C2 1.418(6) . ?
C1 C6 1.430(6) . ?
C2 C3 1.401(5) . ?
C2 C48 1.431(6) . ?
C3 C4 1.390(6) . ?
C4 C5 1.393(6) . ?
C4 C7 1.534(5) . ?
C5 C6 1.400(5) . ?
C6 C11 1.451(5) . ?
C7 C9 1.503(7) . ?
C7 C8 1.534(7) . ?
C7 C10 1.549(6) . ?
C11 N1 1.287(5) . ?
C12 C13 1.388(6) . ?
C12 C17 1.393(6) . ?
C12 N1 1.433(5) . ?
C13 C14 1.390(6) . ?
C14 C15 1.387(7) . ?
C15 C16 1.383(6) . ?
C16 C17 1.379(6) . ?
C17 O2 1.406(5) . ?
C18 C19 1.383(6) . ?
C18 O2 1.391(5) . ?
C18 C23 1.394(6) . ?
C19 C20 1.390(6) . ?
C20 C21 1.371(6) . ?
C21 C22 1.396(6) . ?
C22 C23 1.386(6) . ?
C23 N2 1.411(5) . ?
C24 N2 1.300(5) . ?
C24 C30 1.425(6) . ?
C25 O3 1.300(4) . ?
C25 C26 1.427(5) . ?
C25 C30 1.435(5) . ?
C26 C27 1.387(5) . ?
C26 C35 1.457(5) . ?
C27 C28 1.401(5) . ?
C28 C29 1.382(6) . ?
C28 C31 1.529(5) . ?
C29 C30 1.407(6) . ?
C31 C33B 1.470(15) . ?
C31 C34A 1.494(7) . ?
C31 C33A 1.530(7) . ?
C31 C32A 1.553(7) . ?
C31 C34B 1.575(15) . ?
C31 C32B 1.602(15) . ?
C35 N3 1.282(5) . ?
C36 C37 1.392(5) . ?
C36 C41 1.393(5) . ?
C36 N3 1.434(5) . ?
C37 C38 1.387(6) . ?
C38 C39 1.384(6) . ?
C39 C40 1.385(6) . ?
C40 C41 1.388(6) . ?
C41 O4 1.399(5) . ?
C42 C43 1.382(6) . ?
C42 O4 1.392(5) . ?
C42 C47 1.396(5) . ?
C43 C44 1.384(6) . ?
C44 C45 1.383(6) . ?
C45 C46 1.390(6) . ?
C46 C47 1.386(6) . ?
C47 N4 1.414(5) . ?
C48 N4 1.304(5) . ?
C51 N5 1.136(6) . ?
C51 C52 1.459(6) . ?
C61 N6 1.140(5) . ?
C61 C62 1.451(6) . ?
C71 N7 1.128(6) . ?
C71 C72 1.456(7) . ?
C81 N8 1.140(8) . ?
C81 C82 1.448(9) . ?
C91 N9 1.135(8) . ?
C91 C92 1.457(8) . ?
C101 N10 1.124(11) . ?
C101 C102 1.449(12) . ?
C111 N11 1.145(7) . ?
C111 C112 1.452(8) . ?
Br1 Co2 2.4184(6) . ?
Br2 Co2 2.4050(7) . ?
Br3 Co2 2.4035(7) . ?
Br4 Co2 2.4201(7) . ?
Co1 O1 2.016(3) . ?
Co1 O3 2.056(3) . ?
Co1 N6 2.114(3) . ?
Co1 N5 2.121(3) . ?
Co1 N3 2.156(3) . ?
Co1 N1 2.156(3) . ?
